data_7030976
loop_
_publ_author_name
'Feng, Jie'
'Du, Xin'
'Liu, Hui'
'Sui, Xin'
'Zhang, Chen'
'Tang, Yun'
'Zhang, Jingyan'

_publ_section_title
;
 Manganese-mefenamic acid complexes exhibit high lipoxygenase inhibitory
 activity.
;
_journal_issue 28
_journal_name_full 'Dalton transactions (Cambridge, England : 2003)'
_journal_page_first 10930
_journal_page_last 10939
_journal_paper_doi 10.1039/c4dt01111b
_journal_volume 43
_journal_year 2014
_chemical_formula_moiety 'C34 H44 Mn N2 O8, 2(C H4 O)'
_chemical_formula_sum 'C36 H52 Mn N2 O10'
_chemical_formula_weight 727.74
_chemical_name_systematic
;
?
;
_space_group_IT_number 2
_symmetry_space_group_name_Hall '-P 1'
_symmetry_space_group_name_H-M 'P -1'
_atom_sites_solution_hydrogens geom
_atom_sites_solution_primary direct
_atom_sites_solution_secondary difmap
_audit_creation_method SHELXL-97
_cell_angle_alpha 91.59(3)
_cell_angle_beta 95.39(3)
_cell_angle_gamma 92.27(3)
_cell_formula_units_Z 1
_cell_length_a 7.7330(15)
_cell_length_b 8.0126(16)
_cell_length_c 15.932(3)
_cell_measurement_temperature 293(2)
_cell_measurement_theta_max 25.3
_cell_measurement_theta_min 3.0
_cell_volume 981.5(3)
_computing_structure_refinement 'SHELXL-97 (Sheldrick, 1997)'
_computing_structure_solution 'SHELXS-97 (Sheldrick, 1990)'
_diffrn_ambient_temperature 293(2)
_diffrn_measured_fraction_theta_full 0.964
_diffrn_measured_fraction_theta_max 0.964
_diffrn_radiation_monochromator graphite
_diffrn_radiation_source 'fine-focus sealed tube'
_diffrn_radiation_type MoK\a
_diffrn_radiation_wavelength 0.71073
_diffrn_reflns_av_R_equivalents 0.0569
_diffrn_reflns_av_sigmaI/netI 0.1122
_diffrn_reflns_limit_h_max 10
_diffrn_reflns_limit_h_min -9
_diffrn_reflns_limit_k_max 10
_diffrn_reflns_limit_k_min -10
_diffrn_reflns_limit_l_max 20
_diffrn_reflns_limit_l_min -20
_diffrn_reflns_number 7049
_diffrn_reflns_theta_full 27.42
_diffrn_reflns_theta_max 27.42
_diffrn_reflns_theta_min 3.05
_exptl_absorpt_coefficient_mu 0.390
_exptl_absorpt_correction_T_max 0.8967
_exptl_absorpt_correction_T_min 0.5728
_exptl_absorpt_correction_type multi-scan
_exptl_crystal_density_diffrn 1.231
_exptl_crystal_density_method 'not measured'
_exptl_crystal_F_000 387
_exptl_crystal_size_max 0.31
_exptl_crystal_size_mid 0.14
_exptl_crystal_size_min 0.11
_refine_diff_density_max 0.270
_refine_diff_density_min -0.495
_refine_diff_density_rms 0.080
_refine_ls_extinction_method none
_refine_ls_goodness_of_fit_ref 0.950
_refine_ls_hydrogen_treatment mixed
_refine_ls_matrix_type full
_refine_ls_number_parameters 227
_refine_ls_number_reflns 4310
_refine_ls_number_restraints 0
_refine_ls_restrained_S_all 0.950
_refine_ls_R_factor_all 0.1185
_refine_ls_R_factor_gt 0.0652
_refine_ls_shift/su_max 0.000
_refine_ls_shift/su_mean 0.000
_refine_ls_structure_factor_coef Fsqd
_refine_ls_weighting_details 'calc w=1/[\s^2^(Fo^2^)+(0.0630P)^2^+0.0000P] where P=(Fo^2^+2Fc^2^)/3'
_refine_ls_weighting_scheme calc
_refine_ls_wR_factor_gt 0.1420
_refine_ls_wR_factor_ref 0.1628
_reflns_number_gt 2473
_reflns_number_total 4310
_reflns_threshold_expression >2sigma(I)
_cod_data_source_file c4dt01111b2.cif
_cod_data_source_block t
_cod_depositor_comments 'Adding full bibliography for 7030976--7030978.cif.'
_cod_database_code 7030976

loop_
_symmetry_equiv_pos_as_xyz
'x, y, z'
'-x, -y, -z'

loop_
_atom_site_label
_atom_site_type_symbol
_atom_site_fract_x
_atom_site_fract_y
_atom_site_fract_z
_atom_site_U_iso_or_equiv
_atom_site_adp_type
_atom_site_occupancy
_atom_site_symmetry_multiplicity
_atom_site_calc_flag
_atom_site_refinement_flags
Mn1 Mn 0.5000 0.5000 0.0000 0.0450(3) Uani 1 2 d S
O1 O 0.5600(3) 0.4596(3) 0.13084(12) 0.0507(6) Uani 1 1 d .
O2 O 0.7992(3) 0.3131(3) 0.13744(13) 0.0658(7) Uani 1 1 d .
O3 O 0.2882(3) 0.6651(3) 0.02443(14) 0.0693(7) Uani 1 1 d .
H3A H 0.2942 0.7367 -0.0225 0.104 Uiso 1 1 d R
O4 O 0.6850(3) 0.7192(3) 0.01250(15) 0.0757(8) Uani 1 1 d .
H4A H 0.7569 0.7557 -0.0205 0.114 Uiso 1 1 d R
N1 N 0.4639(3) 0.6068(3) 0.26917(15) 0.0440(6) Uani 1 1 d .
H1W H 0.4331 0.5602 0.2147 0.066 Uiso 1 1 d R
C1 C 0.3427(5) 1.1415(4) 0.4221(3) 0.0833(13) Uani 1 1 d .
H1A H 0.2476 1.2063 0.4370 0.100 Uiso 1 1 d R
H1B H 0.4192 1.1308 0.4726 0.100 Uiso 1 1 d R
H1C H 0.4057 1.2045 0.3837 0.100 Uiso 1 1 d R
C2 C 0.2885(4) 0.9679(4) 0.3842(2) 0.0475(8) Uani 1 1 d .
C3 C 0.1178(4) 0.9067(4) 0.3870(2) 0.0499(9) Uani 1 1 d .
H3 H 0.0395 0.9714 0.4129 0.060 Uiso 1 1 calc R
C4 C 0.0629(4) 0.7511(4) 0.3520(2) 0.0498(8) Uani 1 1 d .
H4 H -0.0516 0.7124 0.3539 0.060 Uiso 1 1 calc R
C5 C 0.1782(4) 0.6547(4) 0.31456(19) 0.0443(8) Uani 1 1 d .
H5 H 0.1413 0.5500 0.2915 0.053 Uiso 1 1 calc R
C6 C 0.3492(4) 0.7111(4) 0.31049(17) 0.0348(7) Uani 1 1 d .
C7 C 0.4051(4) 0.8698(4) 0.34370(19) 0.0396(7) Uani 1 1 d .
C8 C 0.5879(4) 0.9356(4) 0.3351(3) 0.0722(12) Uani 1 1 d .
H8A H 0.6398 0.8722 0.2928 0.087 Uiso 1 1 d R
H8B H 0.5815 1.0344 0.3024 0.087 Uiso 1 1 d R
H8C H 0.6544 0.9622 0.3881 0.087 Uiso 1 1 d R
C9 C 0.5943(3) 0.5169(3) 0.31120(17) 0.0322(7) Uani 1 1 d .
C10 C 0.6208(4) 0.5290(4) 0.40021(17) 0.0386(7) Uani 1 1 d .
H10 H 0.5512 0.5967 0.4300 0.046 Uiso 1 1 calc R
C11 C 0.7483(4) 0.4416(4) 0.44314(19) 0.0441(8) Uani 1 1 d .
H11 H 0.7634 0.4504 0.5017 0.053 Uiso 1 1 calc R
C12 C 0.8558(4) 0.3398(4) 0.40038(19) 0.0457(8) Uani 1 1 d .
H12 H 0.9421 0.2814 0.4300 0.055 Uiso 1 1 calc R
C13 C 0.8318(4) 0.3273(4) 0.31308(18) 0.0387(7) Uani 1 1 d .
H13 H 0.9029 0.2595 0.2843 0.046 Uiso 1 1 calc R
C14 C 0.7023(3) 0.4149(3) 0.26709(17) 0.0332(7) Uani 1 1 d .
C15 C 0.6879(4) 0.3935(4) 0.17241(18) 0.0402(7) Uani 1 1 d .
C16 C 0.1588(6) 0.6722(7) 0.0781(3) 0.116(2) Uani 1 1 d .
H16A H 0.1845 0.6000 0.1243 0.173 Uiso 1 1 calc R
H16B H 0.0495 0.6366 0.0481 0.173 Uiso 1 1 calc R
H16C H 0.1522 0.7848 0.0993 0.173 Uiso 1 1 calc R
C17 C 0.6950(6) 0.8531(6) 0.0743(3) 0.1124(18) Uani 1 1 d .
H17A H 0.6049 0.8365 0.1112 0.169 Uiso 1 1 calc R
H17B H 0.6804 0.9572 0.0466 0.169 Uiso 1 1 calc R
H17C H 0.8063 0.8554 0.1066 0.169 Uiso 1 1 calc R
O5 O 0.1243(4) 0.1994(5) 0.11355(18) 0.1042(12) Uani 1 1 d .
H5A H 0.0716 0.2806 0.1280 0.156 Uiso 1 1 calc R
C18 C 0.2183(6) 0.1375(6) 0.1834(3) 0.1101(18) Uani 1 1 d .
H18A H 0.3273 0.0996 0.1676 0.165 Uiso 1 1 calc R
H18B H 0.1535 0.0459 0.2047 0.165 Uiso 1 1 calc R
H18C H 0.2394 0.2242 0.2264 0.165 Uiso 1 1 calc R

loop_
_atom_site_aniso_label
_atom_site_aniso_U_11
_atom_site_aniso_U_22
_atom_site_aniso_U_33
_atom_site_aniso_U_23
_atom_site_aniso_U_13
_atom_site_aniso_U_12
Mn1 0.0394(4) 0.0680(5) 0.0284(4) -0.0025(3) 0.0026(3) 0.0172(4)
O1 0.0466(13) 0.0762(15) 0.0306(11) -0.0023(11) 0.0035(10) 0.0235(12)
O2 0.0622(16) 0.0989(19) 0.0401(13) -0.0029(13) 0.0106(12) 0.0419(15)
O3 0.0617(16) 0.107(2) 0.0436(14) 0.0044(14) 0.0134(12) 0.0389(15)
O4 0.0732(18) 0.100(2) 0.0532(15) -0.0097(15) 0.0158(13) -0.0190(16)
N1 0.0389(14) 0.0632(17) 0.0306(13) -0.0058(12) 0.0017(11) 0.0193(14)
C1 0.083(3) 0.056(2) 0.105(3) -0.028(2) -0.022(3) 0.015(2)
C2 0.048(2) 0.0426(18) 0.0496(19) -0.0036(16) -0.0069(16) 0.0082(16)
C3 0.049(2) 0.057(2) 0.048(2) 0.0030(17) 0.0127(16) 0.0240(18)
C4 0.0371(18) 0.051(2) 0.063(2) 0.0025(18) 0.0148(16) 0.0027(17)
C5 0.0363(17) 0.0438(18) 0.0518(19) -0.0060(16) 0.0038(15) -0.0040(15)
C6 0.0342(16) 0.0435(18) 0.0269(14) 0.0015(13) 0.0014(12) 0.0082(14)
C7 0.0292(15) 0.0448(18) 0.0442(17) 0.0054(15) 0.0000(13) -0.0001(14)
C8 0.045(2) 0.068(2) 0.102(3) 0.010(2) 0.003(2) -0.0119(19)
C9 0.0295(15) 0.0365(16) 0.0311(15) 0.0022(13) 0.0046(12) 0.0017(13)
C10 0.0383(16) 0.0466(18) 0.0313(15) -0.0017(14) 0.0054(13) 0.0059(15)
C11 0.0470(18) 0.0559(19) 0.0290(15) 0.0019(15) 0.0006(14) 0.0048(17)
C12 0.0450(18) 0.0515(19) 0.0403(18) 0.0092(16) -0.0034(15) 0.0096(16)
C13 0.0364(16) 0.0405(17) 0.0401(17) 0.0032(14) 0.0047(14) 0.0083(14)
C14 0.0315(15) 0.0348(16) 0.0336(15) 0.0017(13) 0.0045(12) 0.0007(13)
C15 0.0387(17) 0.0486(19) 0.0344(16) 0.0000(15) 0.0075(14) 0.0080(16)
C16 0.083(3) 0.216(6) 0.056(3) 0.009(3) 0.023(2) 0.071(4)
C17 0.111(4) 0.106(4) 0.120(4) -0.035(3) 0.028(4) -0.017(3)
O5 0.073(2) 0.168(3) 0.082(2) 0.054(2) 0.0311(17) 0.049(2)
C18 0.094(3) 0.155(5) 0.088(3) 0.050(3) 0.015(3) 0.043(3)

loop_
_atom_type_symbol
_atom_type_description
_atom_type_scat_dispersion_real
_atom_type_scat_dispersion_imag
_atom_type_scat_source
C C 0.0033 0.0016 'International Tables Vol C Tables 4.2.6.8 and 6.1.1.4'
H H 0.0000 0.0000 'International Tables Vol C Tables 4.2.6.8 and 6.1.1.4'
Mn Mn 0.3368 0.7283 'International Tables Vol C Tables 4.2.6.8 and 6.1.1.4'
N N 0.0061 0.0033 'International Tables Vol C Tables 4.2.6.8 and 6.1.1.4'
O O 0.0106 0.0060 'International Tables Vol C Tables 4.2.6.8 and 6.1.1.4'

loop_
_geom_angle_atom_site_label_1
_geom_angle_atom_site_label_2
_geom_angle_atom_site_label_3
_geom_angle
_geom_angle_site_symmetry_1
_geom_angle_site_symmetry_3
O1 Mn1 O1 180.0 2_665 .
O1 Mn1 O3 87.65(8) 2_665 .
O1 Mn1 O3 92.35(8) . .
O1 Mn1 O3 92.35(8) 2_665 2_665
O1 Mn1 O3 87.65(8) . 2_665
O3 Mn1 O3 180.0 . 2_665
O1 Mn1 O4 91.31(9) 2_665 .
O1 Mn1 O4 88.69(9) . .
O3 Mn1 O4 89.42(10) . .
O3 Mn1 O4 90.58(10) 2_665 .
O1 Mn1 O4 88.69(9) 2_665 2_665
O1 Mn1 O4 91.31(9) . 2_665
O3 Mn1 O4 90.58(10) . 2_665
O3 Mn1 O4 89.42(10) 2_665 2_665
O4 Mn1 O4 180.0 . 2_665
C15 O1 Mn1 132.8(2) . .
C16 O3 Mn1 137.6(3) . .
C16 O3 H3A 122.9 . .
Mn1 O3 H3A 99.0 . .
C17 O4 Mn1 127.7(2) . .
C17 O4 H4A 100.7 . .
Mn1 O4 H4A 131.0 . .
C9 N1 C6 124.2(2) . .
C9 N1 H1W 110.4 . .
C6 N1 H1W 121.7 . .
C2 C1 H1A 114.3 . .
C2 C1 H1B 109.5 . .
H1A C1 H1B 107.1 . .
C2 C1 H1C 110.5 . .
H1A C1 H1C 108.0 . .
H1B C1 H1C 107.2 . .
C3 C2 C7 118.9(3) . .
C3 C2 C1 119.4(3) . .
C7 C2 C1 121.7(3) . .
C4 C3 C2 121.1(3) . .
C4 C3 H3 119.4 . .
C2 C3 H3 119.4 . .
C5 C4 C3 119.6(3) . .
C5 C4 H4 120.2 . .
C3 C4 H4 120.2 . .
C4 C5 C6 121.0(3) . .
C4 C5 H5 119.5 . .
C6 C5 H5 119.5 . .
C5 C6 C7 119.9(3) . .
C5 C6 N1 118.8(3) . .
C7 C6 N1 121.2(3) . .
C6 C7 C2 119.4(3) . .
C6 C7 C8 120.1(3) . .
C2 C7 C8 120.4(3) . .
C7 C8 H8A 110.8 . .
C7 C8 H8B 108.3 . .
H8A C8 H8B 93.7 . .
C7 C8 H8C 113.8 . .
H8A C8 H8C 119.1 . .
H8B C8 H8C 109.0 . .
N1 C9 C14 121.7(2) . .
N1 C9 C10 119.4(3) . .
C14 C9 C10 118.9(3) . .
C11 C10 C9 120.6(3) . .
C11 C10 H10 119.7 . .
C9 C10 H10 119.7 . .
C10 C11 C12 121.1(3) . .
C10 C11 H11 119.4 . .
C12 C11 H11 119.4 . .
C13 C12 C11 118.9(3) . .
C13 C12 H12 120.5 . .
C11 C12 H12 120.5 . .
C12 C13 C14 121.4(3) . .
C12 C13 H13 119.3 . .
C14 C13 H13 119.3 . .
C13 C14 C9 119.0(3) . .
C13 C14 C15 117.2(3) . .
C9 C14 C15 123.8(3) . .
O2 C15 O1 122.7(3) . .
O2 C15 C14 119.9(3) . .
O1 C15 C14 117.4(3) . .
O3 C16 H16A 109.5 . .
O3 C16 H16B 109.5 . .
H16A C16 H16B 109.5 . .
O3 C16 H16C 109.5 . .
H16A C16 H16C 109.5 . .
H16B C16 H16C 109.5 . .
O4 C17 H17A 109.5 . .
O4 C17 H17B 109.5 . .
H17A C17 H17B 109.5 . .
O4 C17 H17C 109.5 . .
H17A C17 H17C 109.5 . .
H17B C17 H17C 109.5 . .
C18 O5 H5A 109.5 . .
O5 C18 H18A 109.5 . .
O5 C18 H18B 109.5 . .
H18A C18 H18B 109.5 . .
O5 C18 H18C 109.5 . .
H18A C18 H18C 109.5 . .
H18B C18 H18C 109.5 . .

loop_
_geom_bond_atom_site_label_1
_geom_bond_atom_site_label_2
_geom_bond_distance
_geom_bond_site_symmetry_2
Mn1 O1 2.1292(19) 2_665
Mn1 O1 2.1292(19) .
Mn1 O3 2.202(2) .
Mn1 O3 2.202(2) 2_665
Mn1 O4 2.213(3) .
Mn1 O4 2.213(3) 2_665
O1 C15 1.278(3) .
O2 C15 1.257(3) .
O3 C16 1.378(4) .
O3 H3A 0.9588 .
O4 C17 1.431(5) .
O4 H4A 0.8502 .
N1 C9 1.393(3) .
N1 C6 1.433(3) .
N1 H1W 0.9417 .
C1 C2 1.528(4) .
C1 H1A 0.9601 .
C1 H1B 0.9599 .
C1 H1C 0.9600 .
C2 C3 1.395(4) .
C2 C7 1.408(4) .
C3 C4 1.386(4) .
C3 H3 0.9300 .
C4 C5 1.369(4) .
C4 H4 0.9300 .
C5 C6 1.389(4) .
C5 H5 0.9300 .
C6 C7 1.400(4) .
C7 C8 1.509(4) .
C8 H8A 0.9600 .
C8 H8B 0.9600 .
C8 H8C 0.9600 .
C9 C14 1.411(4) .
C9 C10 1.414(4) .
C10 C11 1.373(4) .
C10 H10 0.9300 .
C11 C12 1.396(4) .
C11 H11 0.9300 .
C12 C13 1.386(4) .
C12 H12 0.9300 .
C13 C14 1.407(4) .
C13 H13 0.9300 .
C14 C15 1.507(4) .
C16 H16A 0.9600 .
C16 H16B 0.9600 .
C16 H16C 0.9600 .
C17 H17A 0.9600 .
C17 H17B 0.9600 .
C17 H17C 0.9600 .
O5 C18 1.386(4) .
O5 H5A 0.8200 .
C18 H18A 0.9600 .
C18 H18B 0.9600 .
C18 H18C 0.9600 .
